data_4124166
loop_
_publ_author_name
'Zhao, Da'
'Zhang, Jiji'
'Xie, Zuowei'

_publ_section_title
;
 Dearomative [2 + 2] Cycloaddition and Formal C-H Insertion Reaction of
 o-Carboryne with Indoles: Synthesis of Carborane-Functionalized
 Heterocycles.
;
_journal_issue 29
_journal_name_full 'Journal of the American Chemical Society'
_journal_page_first 9423
_journal_page_last 9428
_journal_paper_doi 10.1021/jacs.5b05426
_journal_volume 137
_journal_year 2015
_chemical_formula_sum 'C12 H21 B10 N'
_chemical_formula_weight 287.40
_chemical_name_systematic
; 
 ? 
;
_space_group_IT_number 2
_symmetry_cell_setting triclinic
_symmetry_space_group_name_Hall '-P 1'
_symmetry_space_group_name_H-M 'P -1'
_atom_sites_solution_hydrogens geom
_atom_sites_solution_primary direct
_atom_sites_solution_secondary difmap
_audit_creation_method SHELXL-97
_cell_angle_alpha 99.9760(10)
_cell_angle_beta 98.3550(10)
_cell_angle_gamma 97.9010(10)
_cell_formula_units_Z 4
_cell_length_a 6.7689(3)
_cell_length_b 12.4813(6)
_cell_length_c 19.7123(9)
_cell_measurement_reflns_used 278
_cell_measurement_temperature 296(2)
_cell_measurement_theta_max 15
_cell_measurement_theta_min 15
_cell_volume 1600.04(13)
_computing_cell_refinement 'BRUKER KAPPA APEXII DUO DIFFACTOMETER'
_computing_data_collection 'BRUKER KAPPA APEXII DUO DIFFACTOMETER'
_computing_data_reduction 'BRUKER KAPPA APEXII DUO DIFFACTOMETER'
_computing_molecular_graphics 'SIEMENS SHELXTL'
_computing_publication_material 'SIEMENS SHELXTL'
_computing_structure_refinement 'SHELXL-97 (Sheldrick, 2008)'
_computing_structure_solution 'SHELXS-97 (Sheldrick, 2008)'
_diffrn_ambient_temperature 296(2)
_diffrn_measured_fraction_theta_full 0.997
_diffrn_measured_fraction_theta_max 0.997
_diffrn_measurement_device_type 'BRUKER KAPPA APEXII DUO DIFFACTOMETER'
_diffrn_measurement_method 'PHI & OMEGA SCAN'
_diffrn_radiation_monochromator graphite
_diffrn_radiation_source 'fine-focus sealed tube'
_diffrn_radiation_type MoK\a
_diffrn_radiation_wavelength 0.71073
_diffrn_reflns_av_R_equivalents 0.0335
_diffrn_reflns_av_sigmaI/netI 0.0165
_diffrn_reflns_limit_h_max 8
_diffrn_reflns_limit_h_min -8
_diffrn_reflns_limit_k_max 14
_diffrn_reflns_limit_k_min -14
_diffrn_reflns_limit_l_max 23
_diffrn_reflns_limit_l_min -23
_diffrn_reflns_number 58198
_diffrn_reflns_theta_full 25.25
_diffrn_reflns_theta_max 25.25
_diffrn_reflns_theta_min 2.44
_exptl_absorpt_coefficient_mu 0.059
_exptl_absorpt_correction_T_max 0.7456
_exptl_absorpt_correction_T_min 0.6655
_exptl_absorpt_correction_type multi-scan
_exptl_crystal_colour colourless
_exptl_crystal_density_diffrn 1.193
_exptl_crystal_density_method 'not measured'
_exptl_crystal_description block
_exptl_crystal_F_000 600
_exptl_crystal_size_max 0.40
_exptl_crystal_size_mid 0.30
_exptl_crystal_size_min 0.20
_refine_diff_density_max 0.573
_refine_diff_density_min -0.310
_refine_diff_density_rms 0.042
_refine_ls_extinction_method none
_refine_ls_goodness_of_fit_ref 1.025
_refine_ls_hydrogen_treatment riding
_refine_ls_matrix_type full
_refine_ls_number_parameters 415
_refine_ls_number_reflns 5754
_refine_ls_number_restraints 0
_refine_ls_restrained_S_all 1.025
_refine_ls_R_factor_all 0.0648
_refine_ls_R_factor_gt 0.0549
_refine_ls_shift/su_max 0.001
_refine_ls_shift/su_mean 0.000
_refine_ls_structure_factor_coef Fsqd
_refine_ls_weighting_details 'calc w=1/[\s^2^(Fo^2^)+(0.0977P)^2^+0.7056P] where P=(Fo^2^+2Fc^2^)/3'
_refine_ls_weighting_scheme calc
_refine_ls_wR_factor_gt 0.1624
_refine_ls_wR_factor_ref 0.1731
_reflns_number_gt 4812
_reflns_number_total 5754
_reflns_threshold_expression >2sigma(I)
_cod_data_source_file ja5b05426_si_001.cif
_cod_data_source_block 8
_cod_depositor_comments
;
The following automatic conversions were performed:

'_symmetry_cell_setting' value 'Triclinic' changed to 'triclinic'
according to
/usr/data/users/saulius/crontab/automatic-downloads/rss-feeds/ACS/lib/dictionaries/cif_core.dic
dictionary named 'cif_core.dic' version 2.4.2 from 2011-04-26.

Automatic conversion script
Id: cif_fix_values 3271 2015-04-21 07:52:19Z andrius 

 Adding full bibliography for 4124154--4124166.cif.
;
_cod_original_sg_symbol_H-M P-1
_cod_database_code 4124166

loop_
_symmetry_equiv_pos_as_xyz
'x, y, z'
'-x, -y, -z'

loop_
_atom_site_label
_atom_site_type_symbol
_atom_site_fract_x
_atom_site_fract_y
_atom_site_fract_z
_atom_site_U_iso_or_equiv
_atom_site_adp_type
_atom_site_occupancy
_atom_site_symmetry_multiplicity
_atom_site_calc_flag
_atom_site_refinement_flags
N1' N 0.6357(2) 0.55874(13) 0.42860(8) 0.0395(4) Uani 1 1 d .
N1 N 0.3483(2) 0.94426(14) 0.08150(8) 0.0413(4) Uani 1 1 d .
C1' C 0.2306(2) 0.51181(12) 0.29273(8) 0.0265(3) Uani 1 1 d .
C2' C 0.3015(2) 0.62308(13) 0.26089(8) 0.0309(4) Uani 1 1 d .
H2' H 0.3837 0.6988 0.2966 0.037 Uiso 1 1 calc R
C11' C 0.2893(2) 0.51909(13) 0.37359(8) 0.0298(4) Uani 1 1 d .
C12' C 0.3440(3) 0.63759(14) 0.41387(8) 0.0340(4) Uani 1 1 d .
C13' C 0.2298(3) 0.71912(17) 0.42970(9) 0.0463(5) Uani 1 1 d .
H13A H 0.0910 0.7069 0.4136 0.056 Uiso 1 1 calc R
C14' C 0.3282(4) 0.82032(18) 0.47055(10) 0.0568(6) Uani 1 1 d .
H14A H 0.2537 0.8762 0.4816 0.068 Uiso 1 1 calc R
C15' C 0.5338(4) 0.83887(17) 0.49479(10) 0.0558(6) Uani 1 1 d .
H15A H 0.5967 0.9079 0.5205 0.067 Uiso 1 1 calc R
C16' C 0.6472(3) 0.75691(17) 0.48155(10) 0.0493(5) Uani 1 1 d .
H16A H 0.7855 0.7688 0.4987 0.059 Uiso 1 1 calc R
C17' C 0.5494(3) 0.65600(15) 0.44187(9) 0.0363(4) Uani 1 1 d .
C18' C 0.4966(3) 0.48158(15) 0.39253(9) 0.0344(4) Uani 1 1 d .
C19' C 0.1232(3) 0.45227(17) 0.40172(10) 0.0440(5) Uani 1 1 d .
H19A H 0.1631 0.4580 0.4511 0.066 Uiso 1 1 calc R
H19B H 0.1033 0.3763 0.3787 0.066 Uiso 1 1 calc R
H19C H -0.0008 0.4807 0.3929 0.066 Uiso 1 1 calc R
C20' C 0.5344(3) 0.36571(16) 0.37645(11) 0.0478(5) Uani 1 1 d .
H20A H 0.6740 0.3636 0.3932 0.072 Uiso 1 1 calc R
H20B H 0.5040 0.3388 0.3268 0.072 Uiso 1 1 calc R
H20C H 0.4497 0.3202 0.3990 0.072 Uiso 1 1 calc R
B3' B 0.4276(3) 0.51464(16) 0.24545(10) 0.0320(4) Uani 1 1 d .
H3' H 0.5859 0.5151 0.2685 0.038 Uiso 1 1 calc R
B4' B 0.2367(3) 0.39681(16) 0.23213(10) 0.0364(5) Uani 1 1 d .
H4' H 0.2701 0.3189 0.2462 0.044 Uiso 1 1 calc R
B5' B 0.0044(3) 0.44115(17) 0.24287(10) 0.0375(5) Uani 1 1 d .
H5' H -0.1125 0.3925 0.2637 0.045 Uiso 1 1 calc R
B6' B 0.0496(3) 0.58672(17) 0.26326(10) 0.0345(4) Uani 1 1 d .
H6' H -0.0361 0.6335 0.2977 0.041 Uiso 1 1 calc R
B7' B 0.3657(3) 0.59090(17) 0.18014(10) 0.0354(4) Uani 1 1 d .
H7' H 0.4834 0.6407 0.1604 0.043 Uiso 1 1 calc R
B8' B 0.3214(3) 0.44452(17) 0.16001(10) 0.0390(5) Uani 1 1 d .
H8' H 0.4100 0.3978 0.1267 0.047 Uiso 1 1 calc R
B9' B 0.0590(3) 0.39960(18) 0.15787(11) 0.0423(5) Uani 1 1 d .
H9' H -0.0233 0.3234 0.1227 0.051 Uiso 1 1 calc R
B10' B -0.0576(3) 0.51807(19) 0.17722(11) 0.0414(5) Uani 1 1 d .
H10' H -0.2155 0.5196 0.1548 0.050 Uiso 1 1 calc R
B11' B 0.1336(3) 0.63569(17) 0.19109(10) 0.0371(5) Uani 1 1 d .
H11' H 0.1018 0.7148 0.1785 0.045 Uiso 1 1 calc R
B12' B 0.1372(3) 0.51954(18) 0.12535(10) 0.0401(5) Uani 1 1 d .
H12' H 0.1055 0.5216 0.0693 0.048 Uiso 1 1 calc R
C1 C 0.7688(2) 0.99353(12) 0.20945(8) 0.0270(3) Uani 1 1 d .
C2 C 0.8407(2) 0.88462(13) 0.23792(8) 0.0314(4) Uani 1 1 d .
H2 H 0.8381 0.8080 0.2004 0.038 Uiso 1 1 calc R
C11 C 0.7001(2) 0.98397(13) 0.12891(8) 0.0301(4) Uani 1 1 d .
C12 C 0.6414(3) 0.86545(14) 0.09030(8) 0.0334(4) Uani 1 1 d .
C13 C 0.7554(3) 0.78503(16) 0.07231(9) 0.0452(5) Uani 1 1 d .
H13B H 0.8951 0.7979 0.0867 0.054 Uiso 1 1 calc R
C14 C 0.6560(4) 0.68401(17) 0.03194(10) 0.0569(6) Uani 1 1 d .
H14B H 0.7303 0.6286 0.0194 0.068 Uiso 1 1 calc R
C15 C 0.4494(4) 0.66509(18) 0.01028(10) 0.0584(6) Uani 1 1 d .
H15B H 0.3858 0.5965 -0.0159 0.070 Uiso 1 1 calc R
C16 C 0.3352(3) 0.74612(18) 0.02669(10) 0.0512(5) Uani 1 1 d .
H16B H 0.1959 0.7334 0.0115 0.061 Uiso 1 1 calc R
C17 C 0.4333(3) 0.84660(15) 0.06623(8) 0.0373(4) Uani 1 1 d .
C18 C 0.4923(3) 1.02186(15) 0.11403(9) 0.0361(4) Uani 1 1 d .
C19 C 0.8557(3) 1.04827(17) 0.09489(10) 0.0451(5) Uani 1 1 d .
H19D H 0.8056 1.0392 0.0458 0.068 Uiso 1 1 calc R
H19E H 0.9812 1.0206 0.1015 0.068 Uiso 1 1 calc R
H19F H 0.8775 1.1251 0.1162 0.068 Uiso 1 1 calc R
C20 C 0.4647(4) 1.13961(17) 0.12670(11) 0.0537(5) Uani 1 1 d .
H20D H 0.3240 1.1439 0.1140 0.081 Uiso 1 1 calc R
H20E H 0.5423 1.1789 0.0989 0.081 Uiso 1 1 calc R
H20F H 0.5100 1.1719 0.1753 0.081 Uiso 1 1 calc R
B3 B 1.0233(3) 0.99389(17) 0.23866(10) 0.0351(4) Uani 1 1 d .
H3 H 1.1384 0.9937 0.2046 0.042 Uiso 1 1 calc R
B4 B 0.9065(3) 1.11044(16) 0.26266(11) 0.0377(5) Uani 1 1 d .
H4 H 0.9466 1.1878 0.2445 0.045 Uiso 1 1 calc R
B5 B 0.6545(3) 1.06284(17) 0.27220(10) 0.0362(5) Uani 1 1 d .
H5 H 0.5313 1.1094 0.2605 0.043 Uiso 1 1 calc R
B6 B 0.6129(3) 0.91755(16) 0.25259(10) 0.0335(4) Uani 1 1 d .
H6 H 0.4647 0.8687 0.2271 0.040 Uiso 1 1 calc R
B7 B 1.0315(3) 0.91990(18) 0.30771(10) 0.0377(5) Uani 1 1 d .
H7 H 1.1533 0.8722 0.3187 0.045 Uiso 1 1 calc R
B8 B 1.0733(3) 1.06594(18) 0.32616(11) 0.0417(5) Uani 1 1 d .
H8 H 1.2231 1.1146 0.3498 0.050 Uiso 1 1 calc R
B9 B 0.8458(3) 1.10863(17) 0.34714(11) 0.0419(5) Uani 1 1 d .
H9 H 0.8480 1.1852 0.3847 0.050 Uiso 1 1 calc R
B10 B 0.6624(3) 0.98817(18) 0.34069(10) 0.0396(5) Uani 1 1 d .
H10 H 0.5451 0.9859 0.3738 0.048 Uiso 1 1 calc R
B11 B 0.7781(3) 0.87237(17) 0.31640(10) 0.0379(5) Uani 1 1 d .
H11 H 0.7363 0.7938 0.3330 0.045 Uiso 1 1 calc R
B12 B 0.9221(3) 0.99077(18) 0.37502(10) 0.0395(5) Uani 1 1 d .
H12 H 0.9735 0.9905 0.4305 0.047 Uiso 1 1 calc R

loop_
_atom_site_aniso_label
_atom_site_aniso_U_11
_atom_site_aniso_U_22
_atom_site_aniso_U_33
_atom_site_aniso_U_23
_atom_site_aniso_U_13
_atom_site_aniso_U_12
N1' 0.0351(8) 0.0474(9) 0.0352(8) 0.0087(7) 0.0011(6) 0.0089(7)
N1 0.0353(8) 0.0552(10) 0.0329(8) 0.0101(7) 0.0007(6) 0.0097(7)
C1' 0.0243(8) 0.0259(8) 0.0288(8) 0.0038(6) 0.0058(6) 0.0030(6)
C2' 0.0344(9) 0.0285(8) 0.0289(8) 0.0057(6) 0.0040(7) 0.0035(7)
C11' 0.0297(8) 0.0322(9) 0.0285(8) 0.0066(7) 0.0054(6) 0.0077(7)
C12' 0.0410(10) 0.0372(9) 0.0236(8) 0.0048(7) 0.0044(7) 0.0092(7)
C13' 0.0562(12) 0.0500(11) 0.0323(9) 0.0003(8) 0.0027(8) 0.0228(9)
C14' 0.0920(18) 0.0459(12) 0.0338(10) 0.0006(9) 0.0062(11) 0.0300(12)
C15' 0.0860(17) 0.0394(11) 0.0336(10) -0.0011(8) 0.0001(10) 0.0030(11)
C16' 0.0545(12) 0.0500(12) 0.0356(10) 0.0052(9) -0.0012(9) -0.0040(9)
C17' 0.0407(10) 0.0409(10) 0.0265(8) 0.0070(7) 0.0036(7) 0.0058(8)
C18' 0.0346(9) 0.0399(10) 0.0328(9) 0.0127(7) 0.0071(7) 0.0118(7)
C19' 0.0385(10) 0.0570(12) 0.0401(10) 0.0174(9) 0.0117(8) 0.0048(9)
C20' 0.0519(12) 0.0437(11) 0.0526(12) 0.0141(9) 0.0071(9) 0.0204(9)
B3' 0.0299(9) 0.0361(10) 0.0323(10) 0.0066(8) 0.0106(8) 0.0075(8)
B4' 0.0430(11) 0.0273(10) 0.0364(10) 0.0000(8) 0.0076(8) 0.0047(8)
B5' 0.0292(10) 0.0416(11) 0.0365(10) 0.0033(9) 0.0024(8) -0.0037(8)
B6' 0.0305(10) 0.0402(11) 0.0334(10) 0.0052(8) 0.0035(8) 0.0121(8)
B7' 0.0366(10) 0.0407(11) 0.0294(10) 0.0081(8) 0.0083(8) 0.0034(8)
B8' 0.0453(12) 0.0396(11) 0.0322(10) 0.0002(8) 0.0114(9) 0.0111(9)
B9' 0.0468(12) 0.0373(11) 0.0341(11) -0.0033(9) 0.0011(9) -0.0037(9)
B10' 0.0309(10) 0.0539(13) 0.0349(10) 0.0043(9) -0.0008(8) 0.0043(9)
B11' 0.0424(11) 0.0380(11) 0.0312(10) 0.0076(8) 0.0016(8) 0.0118(9)
B12' 0.0446(12) 0.0449(12) 0.0276(10) 0.0030(8) 0.0021(8) 0.0061(9)
C1 0.0268(8) 0.0256(8) 0.0281(8) 0.0047(6) 0.0033(6) 0.0044(6)
C2 0.0373(9) 0.0283(8) 0.0281(8) 0.0048(6) 0.0024(7) 0.0083(7)
C11 0.0308(8) 0.0323(9) 0.0273(8) 0.0066(7) 0.0027(6) 0.0065(7)
C12 0.0406(9) 0.0368(9) 0.0220(8) 0.0043(7) 0.0030(7) 0.0080(7)
C13 0.0571(12) 0.0500(11) 0.0302(9) 0.0032(8) 0.0077(8) 0.0207(9)
C14 0.0970(18) 0.0444(12) 0.0327(10) 0.0019(9) 0.0179(11) 0.0239(12)
C15 0.0936(18) 0.0429(12) 0.0299(10) -0.0031(8) 0.0110(11) -0.0067(11)
C16 0.0569(12) 0.0572(13) 0.0304(9) 0.0046(9) 0.0020(8) -0.0102(10)
C17 0.0408(10) 0.0444(10) 0.0246(8) 0.0069(7) 0.0029(7) 0.0032(8)
C18 0.0380(10) 0.0428(10) 0.0306(9) 0.0120(7) 0.0044(7) 0.0133(8)
C19 0.0456(11) 0.0553(12) 0.0369(10) 0.0183(9) 0.0089(8) 0.0032(9)
C20 0.0677(14) 0.0487(12) 0.0523(12) 0.0174(10) 0.0086(10) 0.0282(10)
B3 0.0268(9) 0.0433(11) 0.0342(10) 0.0073(8) 0.0034(8) 0.0051(8)
B4 0.0426(11) 0.0277(10) 0.0371(10) 0.0017(8) 0.0005(8) -0.0009(8)
B5 0.0400(11) 0.0372(11) 0.0329(10) 0.0035(8) 0.0076(8) 0.0146(9)
B6 0.0316(10) 0.0372(10) 0.0308(10) 0.0090(8) 0.0050(8) 0.0005(8)
B7 0.0369(11) 0.0444(12) 0.0312(10) 0.0062(8) -0.0010(8) 0.0134(9)
B8 0.0376(11) 0.0439(12) 0.0353(11) 0.0015(9) -0.0047(8) -0.0022(9)
B9 0.0529(13) 0.0350(11) 0.0330(10) -0.0036(8) 0.0022(9) 0.0094(9)
B10 0.0390(11) 0.0506(12) 0.0307(10) 0.0067(9) 0.0095(8) 0.0107(9)
B11 0.0462(12) 0.0364(11) 0.0310(10) 0.0106(8) 0.0035(8) 0.0047(9)
B12 0.0446(12) 0.0445(12) 0.0270(10) 0.0034(8) 0.0004(8) 0.0096(9)

loop_
_atom_type_symbol
_atom_type_description
_atom_type_scat_dispersion_real
_atom_type_scat_dispersion_imag
_atom_type_scat_source
C C 0.0033 0.0016 'International Tables Vol C Tables 4.2.6.8 and 6.1.1.4'
H H 0.0000 0.0000 'International Tables Vol C Tables 4.2.6.8 and 6.1.1.4'
B B 0.0013 0.0007 'International Tables Vol C Tables 4.2.6.8 and 6.1.1.4'
N N 0.0061 0.0033 'International Tables Vol C Tables 4.2.6.8 and 6.1.1.4'

loop_
_geom_angle_atom_site_label_1
_geom_angle_atom_site_label_2
_geom_angle_atom_site_label_3
_geom_angle
C18' N1' C17' 107.85(15)
C18 N1 C17 107.62(15)
C11' C1' C2' 117.75(12)
C11' C1' B4' 123.09(13)
C2' C1' B4' 108.86(12)
C11' C1' B5' 124.07(13)
C2' C1' B5' 108.79(12)
B4' C1' B5' 61.85(11)
C11' C1' B6' 118.42(12)
C2' C1' B6' 60.54(10)
B4' C1' B6' 111.89(13)
B5' C1' B6' 61.33(11)
C11' C1' B3' 116.65(13)
C2' C1' B3' 60.19(10)
B4' C1' B3' 61.99(11)
B5' C1' B3' 112.41(12)
B6' C1' B3' 111.93(13)
C1' C2' B11' 112.59(13)
C1' C2' B3' 62.03(10)
B11' C2' B3' 114.27(13)
C1' C2' B7' 112.48(13)
B11' C2' B7' 62.60(11)
B3' C2' B7' 62.36(11)
C1' C2' B6' 61.84(10)
B11' C2' B6' 62.86(11)
B3' C2' B6' 114.56(13)
B7' C2' B6' 114.66(13)
C12' C11' C19' 111.81(14)
C12' C11' C18' 98.53(13)
C19' C11' C18' 110.76(14)
C12' C11' C1' 112.40(13)
C19' C11' C1' 111.22(13)
C18' C11' C1' 111.53(13)
C13' C12' C17' 119.61(17)
C13' C12' C11' 132.72(17)
C17' C12' C11' 107.49(15)
C12' C13' C14' 118.28(19)
C15' C14' C13' 121.18(19)
C16' C15' C14' 120.93(19)
C15' C16' C17' 118.0(2)
C16' C17' C12' 121.90(18)
C16' C17' N1' 126.10(17)
C12' C17' N1' 111.86(15)
N1' C18' C20' 120.74(16)
N1' C18' C11' 114.02(15)
C20' C18' C11' 125.07(16)
C2' B3' C1' 57.78(9)
C2' B3' B8' 105.28(13)
C1' B3' B8' 106.05(13)
C2' B3' B7' 58.89(10)
C1' B3' B7' 106.25(13)
B8' B3' B7' 60.52(11)
C2' B3' B4' 104.09(13)
C1' B3' B4' 58.34(10)
B8' B3' B4' 60.27(11)
B7' B3' B4' 108.21(14)
C1' B4' B9' 106.47(14)
C1' B4' B5' 59.51(10)
B9' B4' B5' 60.34(12)
C1' B4' B8' 106.38(13)
B9' B4' B8' 60.44(12)
B5' B4' B8' 108.95(15)
C1' B4' B3' 59.67(10)
B9' B4' B3' 107.84(15)
B5' B4' B3' 108.66(14)
B8' B4' B3' 59.37(11)
C1' B5' B6' 59.57(10)
C1' B5' B4' 58.64(10)
B6' B5' B4' 107.86(13)
C1' B5' B9' 105.33(13)
B6' B5' B9' 107.79(14)
B4' B5' B9' 59.74(12)
C1' B5' B10' 105.83(14)
B6' B5' B10' 59.68(11)
B4' B5' B10' 107.86(14)
B9' B5' B10' 60.18(12)
C2' B6' C1' 57.62(9)
C2' B6' B10' 104.56(13)
C1' B6' B10' 106.09(14)
C2' B6' B5' 104.73(13)
C1' B6' B5' 59.10(10)
B10' B6' B5' 60.49(12)
C2' B6' B11' 58.14(10)
C1' B6' B11' 105.39(13)
B10' B6' B11' 60.07(11)
B5' B6' B11' 108.20(14)
C2' B7' B3' 58.75(10)
C2' B7' B11' 58.44(10)
B3' B7' B11' 107.88(13)
C2' B7' B8' 104.37(13)
B3' B7' B8' 59.48(11)
B11' B7' B8' 108.22(14)
C2' B7' B12' 104.56(13)
B3' B7' B12' 107.94(14)
B11' B7' B12' 60.09(11)
B8' B7' B12' 60.43(12)
B3' B8' B4' 60.37(11)
B3' B8' B7' 60.00(11)
B4' B8' B7' 107.88(13)
B3' B8' B9' 107.90(14)
B4' B8' B9' 59.52(12)
B7' B8' B9' 107.49(14)
B3' B8' B12' 107.88(14)
B4' B8' B12' 107.32(14)
B7' B8' B12' 59.83(11)
B9' B8' B12' 59.64(12)
B4' B9' B5' 59.92(11)
B4' B9' B12' 108.33(14)
B5' B9' B12' 108.45(15)
B4' B9' B8' 60.04(12)
B5' B9' B8' 108.29(14)
B12' B9' B8' 60.39(12)
B4' B9' B10' 107.85(14)
B5' B9' B10' 59.99(12)
B12' B9' B10' 60.20(12)
B8' B9' B10' 108.37(14)
B6' B10' B11' 60.41(11)
B6' B10' B5' 59.83(11)
B11' B10' B5' 107.95(14)
B6' B10' B9' 107.63(14)
B11' B10' B9' 107.38(15)
B5' B10' B9' 59.82(12)
B6' B10' B12' 108.37(14)
B11' B10' B12' 59.91(12)
B5' B10' B12' 107.93(15)
B9' B10' B12' 59.72(12)
C2' B11' B7' 58.96(10)
C2' B11' B10' 104.81(14)
B7' B11' B10' 108.53(15)
C2' B11' B12' 105.02(14)
B7' B11' B12' 60.18(11)
B10' B11' B12' 60.33(12)
C2' B11' B6' 59.00(10)
B7' B11' B6' 108.51(14)
B10' B11' B6' 59.52(11)
B12' B11' B6' 107.99(15)
B9' B12' B11' 107.55(14)
B9' B12' B7' 107.67(14)
B11' B12' B7' 59.73(11)
B9' B12' B10' 60.08(13)
B11' B12' B10' 59.77(12)
B7' B12' B10' 107.73(13)
B9' B12' B8' 59.96(12)
B11' B12' B8' 107.39(14)
B7' B12' B8' 59.74(12)
B10' B12' B8' 107.94(15)
C11 C1 C2 118.56(12)
C11 C1 B4 122.99(13)
C2 C1 B4 108.71(12)
C11 C1 B5 123.65(13)
C2 C1 B5 107.84(12)
B4 C1 B5 62.35(11)
C11 C1 B6 117.50(12)
C2 C1 B6 60.06(10)
B4 C1 B6 112.66(13)
B5 C1 B6 61.30(11)
C11 C1 B3 117.09(13)
C2 C1 B3 60.27(10)
B4 C1 B3 62.13(11)
B5 C1 B3 112.70(13)
B6 C1 B3 112.25(12)
C1 C2 B11 113.19(13)
C1 C2 B7 112.80(13)
B11 C2 B7 63.44(12)
C1 C2 B6 61.99(10)
B11 C2 B6 63.29(11)
B7 C2 B6 115.89(13)
C1 C2 B3 61.93(10)
B11 C2 B3 115.62(13)
B7 C2 B3 62.74(11)
B6 C2 B3 115.29(13)
C12 C11 C19 110.82(14)
C12 C11 C18 98.90(13)
C19 C11 C18 110.01(14)
C12 C11 C1 112.41(13)
C19 C11 C1 113.30(13)
C18 C11 C1 110.49(13)
C13 C12 C17 120.31(17)
C13 C12 C11 131.90(17)
C17 C12 C11 107.53(15)
C12 C13 C14 118.2(2)
C15 C14 C13 120.9(2)
C14 C15 C16 121.07(19)
C15 C16 C17 118.2(2)
C16 C17 C12 121.19(19)
C16 C17 N1 126.82(18)
C12 C17 N1 111.68(15)
N1 C18 C20 121.81(17)
N1 C18 C11 114.00(15)
C20 C18 C11 123.64(17)
C2 B3 C1 57.80(10)
C2 B3 B8 104.10(14)
C1 B3 B8 105.47(14)
C2 B3 B7 58.30(11)
C1 B3 B7 105.87(13)
B8 B3 B7 60.12(12)
C2 B3 B4 103.65(13)
C1 B3 B4 58.14(10)
B8 B3 B4 60.24(12)
B7 B3 B4 107.96(14)
C1 B4 B5 59.30(10)
C1 B4 B3 59.72(10)
B5 B4 B3 108.32(14)
C1 B4 B9 106.04(14)
B5 B4 B9 59.81(12)
B3 B4 B9 107.76(14)
C1 B4 B8 106.14(14)
B5 B4 B8 107.97(15)
B3 B4 B8 59.53(11)
B9 B4 B8 60.09(12)
C1 B5 B6 59.62(10)
C1 B5 B10 106.34(13)
B6 B5 B10 60.12(11)
C1 B5 B9 105.53(14)
B6 B5 B9 108.54(14)
B10 B5 B9 60.67(12)
C1 B5 B4 58.35(10)
B6 B5 B4 108.03(14)
B10 B5 B4 108.68(14)
B9 B5 B4 60.10(12)
C2 B6 C1 57.95(9)
C2 B6 B5 104.46(13)
C1 B6 B5 59.09(10)
C2 B6 B10 103.92(13)
C1 B6 B10 105.91(13)
B5 B6 B10 60.10(11)
C2 B6 B11 58.02(10)
C1 B6 B11 105.69(13)
B5 B6 B11 107.67(14)
B10 B6 B11 59.68(11)
C2 B7 B8 104.29(13)
C2 B7 B3 58.96(10)
B8 B7 B3 59.71(12)
C2 B7 B12 104.10(14)
B8 B7 B12 60.51(12)
B3 B7 B12 108.29(14)
C2 B7 B11 58.10(10)
B8 B7 B11 108.21(15)
B3 B7 B11 108.08(14)
B12 B7 B11 59.97(12)
B3 B8 B7 60.17(11)
B3 B8 B4 60.23(11)
B7 B8 B4 107.99(14)
B3 B8 B9 108.21(14)
B7 B8 B9 107.61(15)
B4 B8 B9 59.94(12)
B3 B8 B12 108.15(14)
B7 B8 B12 59.88(12)
B4 B8 B12 107.67(15)
B9 B8 B12 59.63(12)
B5 B9 B12 108.00(14)
B5 B9 B4 60.08(11)
B12 B9 B4 108.32(14)
B5 B9 B8 108.08(14)
B12 B9 B8 60.42(12)
B4 B9 B8 59.96(12)
B5 B9 B10 59.59(12)
B12 B9 B10 60.14(12)
B4 B9 B10 107.80(14)
B8 B9 B10 108.27(15)
B11 B10 B5 108.01(14)
B11 B10 B6 60.45(11)
B5 B10 B6 59.77(11)
B11 B10 B12 60.08(12)
B5 B10 B12 107.62(15)
B6 B10 B12 108.27(14)
B11 B10 B9 107.52(15)
B5 B10 B9 59.74(12)
B6 B10 B9 107.53(14)
B12 B10 B9 59.52(12)
C2 B11 B10 104.58(14)
C2 B11 B12 104.34(14)
B10 B11 B12 60.49(12)
C2 B11 B6 58.69(10)
B10 B11 B6 59.87(11)
B12 B11 B6 108.15(14)
C2 B11 B7 58.47(11)
B10 B11 B7 108.39(15)
B12 B11 B7 59.91(12)
B6 B11 B7 108.02(14)
B9 B12 B7 107.66(15)
B9 B12 B11 107.65(14)
B7 B12 B11 60.12(12)
B9 B12 B10 60.33(12)
B7 B12 B10 107.72(14)
B11 B12 B10 59.43(12)
B9 B12 B8 59.95(13)
B7 B12 B8 59.61(12)
B11 B12 B8 107.63(14)
B10 B12 B8 108.05(14)

loop_
_geom_bond_atom_site_label_1
_geom_bond_atom_site_label_2
_geom_bond_distance
N1' C18' 1.280(2)
N1' C17' 1.419(2)
N1 C18 1.282(2)
N1 C17 1.422(2)
C1' C11' 1.569(2)
C1' C2' 1.661(2)
C1' B4' 1.710(2)
C1' B5' 1.726(2)
C1' B6' 1.734(2)
C1' B3' 1.734(2)
C2' B11' 1.697(2)
C2' B3' 1.704(2)
C2' B7' 1.706(2)
C2' B6' 1.713(2)
C11' C12' 1.521(2)
C11' C19' 1.533(2)
C11' C18' 1.555(2)
C12' C13' 1.381(3)
C12' C17' 1.391(3)
C13' C14' 1.396(3)
C14' C15' 1.378(3)
C15' C16' 1.373(3)
C16' C17' 1.384(3)
C18' C20' 1.491(2)
B3' B8' 1.756(3)
B3' B7' 1.765(3)
B3' B4' 1.774(3)
B4' B9' 1.763(3)
B4' B5' 1.766(3)
B4' B8' 1.772(3)
B5' B6' 1.765(3)
B5' B9' 1.774(3)
B5' B10' 1.777(3)
B6' B10' 1.762(3)
B6' B11' 1.778(3)
B7' B11' 1.768(3)
B7' B8' 1.775(3)
B7' B12' 1.776(3)
B8' B9' 1.779(3)
B8' B12' 1.787(3)
B9' B12' 1.774(3)
B9' B10' 1.780(3)
B10' B11' 1.772(3)
B10' B12' 1.782(3)
B11' B12' 1.775(3)
C1 C11 1.567(2)
C1 C2 1.663(2)
C1 B4 1.706(2)
C1 B5 1.723(2)
C1 B6 1.732(2)
C1 B3 1.734(2)
C2 B11 1.688(2)
C2 B7 1.695(2)
C2 B6 1.700(2)
C2 B3 1.707(3)
C11 C12 1.512(2)
C11 C19 1.537(2)
C11 C18 1.549(2)
C12 C13 1.378(3)
C12 C17 1.393(2)
C13 C14 1.393(3)
C14 C15 1.377(3)
C15 C16 1.378(3)
C16 C17 1.379(3)
C18 C20 1.490(3)
B3 B8 1.763(3)
B3 B7 1.771(3)
B3 B4 1.775(3)
B4 B5 1.775(3)
B4 B9 1.775(3)
B4 B8 1.776(3)
B5 B6 1.761(3)
B5 B10 1.767(3)
B5 B9 1.770(3)
B6 B10 1.768(3)
B6 B11 1.778(3)
B7 B8 1.770(3)
B7 B12 1.775(3)
B7 B11 1.779(3)
B8 B9 1.778(3)
B8 B12 1.786(3)
B9 B12 1.772(3)
B9 B10 1.787(3)
B10 B11 1.764(3)
B10 B12 1.783(3)
B11 B12 1.776(3)
